data_7007586
loop_
_publ_author_name
'Argent, Stephen P.'
'Adams, Harry'
'Riis-Johannessen, Thomas'
'Jeffery, John C.'
'Harding, Lindsay P.'
'Clegg, William'
'Harrington, Ross W.'
'Ward, Michael D.'

_publ_section_title
;
 Complexes of Ag(I), Hg(I) and Hg(II) with multidentate
 pyrazolyl-pyridine ligands: From mononuclear complexes to coordination
 polymers via helicates, a mesocate, a cage and a catenate.
;
_journal_issue 42
_journal_name_full 'Dalton transactions (Cambridge, England : 2003)'
_journal_page_first 4996
_journal_page_last 5013
_journal_paper_doi 10.1039/b607541j
_journal_year 2006
_chemical_formula_sum 'C135 H131 Ag4 B4 F16 N25 O3'
_chemical_formula_weight 2930.37
_chemical_name_systematic
;
?
;
_space_group_IT_number 13
_symmetry_cell_setting monoclinic
_symmetry_space_group_name_Hall '-P 2yac'
_symmetry_space_group_name_H-M 'P 1 2/n 1'
_atom_sites_solution_hydrogens geom
_atom_sites_solution_primary direct
_atom_sites_solution_secondary difmap
_audit_creation_method SHELXL-97
_cell_angle_alpha 90.00
_cell_angle_beta 98.321(3)
_cell_angle_gamma 90.00
_cell_formula_units_Z 2
_cell_length_a 18.6570(10)
_cell_length_b 14.6839(7)
_cell_length_c 24.3229(12)
_cell_measurement_reflns_used 4741
_cell_measurement_temperature 150(2)
_cell_measurement_theta_max 42.86
_cell_measurement_theta_min 5.16
_cell_volume 6593.3(6)
_computing_structure_refinement 'SHELXL-97 (Sheldrick, 1997)'
_computing_structure_solution 'SHELXS-97 (Sheldrick, 1990)'
_diffrn_ambient_temperature 150(2)
_diffrn_measured_fraction_theta_full 0.997
_diffrn_measured_fraction_theta_max 0.997
_diffrn_measurement_device_type 'Bruker APEX CCD area detector'
_diffrn_measurement_method 'phi and omega scans'
_diffrn_radiation_monochromator graphite
_diffrn_radiation_source 'fine-focus sealed tube'
_diffrn_radiation_type MoK\a
_diffrn_radiation_wavelength 0.71073
_diffrn_reflns_av_R_equivalents 0.0691
_diffrn_reflns_av_sigmaI/netI 0.0480
_diffrn_reflns_limit_h_max 19
_diffrn_reflns_limit_h_min -19
_diffrn_reflns_limit_k_max 15
_diffrn_reflns_limit_k_min -15
_diffrn_reflns_limit_l_max 22
_diffrn_reflns_limit_l_min -25
_diffrn_reflns_number 42909
_diffrn_reflns_theta_full 21.57
_diffrn_reflns_theta_max 21.57
_diffrn_reflns_theta_min 1.29
_exptl_absorpt_coefficient_mu 0.671
_exptl_absorpt_correction_T_max 0.9360
_exptl_absorpt_correction_T_min 0.9061
_exptl_absorpt_correction_type multi-scan
_exptl_absorpt_process_details sadabs
_exptl_crystal_colour colourless
_exptl_crystal_density_diffrn 1.476
_exptl_crystal_density_method 'not measured'
_exptl_crystal_description block
_exptl_crystal_F_000 2984
_exptl_crystal_size_max 0.15
_exptl_crystal_size_mid 0.10
_exptl_crystal_size_min 0.10
_refine_diff_density_max 1.864
_refine_diff_density_min -0.834
_refine_diff_density_rms 0.102
_refine_ls_extinction_method none
_refine_ls_goodness_of_fit_ref 1.021
_refine_ls_hydrogen_treatment constr
_refine_ls_matrix_type full
_refine_ls_number_parameters 819
_refine_ls_number_reflns 7638
_refine_ls_number_restraints 160
_refine_ls_restrained_S_all 1.045
_refine_ls_R_factor_all 0.0983
_refine_ls_R_factor_gt 0.0661
_refine_ls_shift/su_max 0.011
_refine_ls_shift/su_mean 0.000
_refine_ls_structure_factor_coef Fsqd
_refine_ls_weighting_details 'calc w=1/[\s^2^(Fo^2^)+(0.1100P)^2^+29.8000P] where P=(Fo^2^+2Fc^2^)/3'
_refine_ls_weighting_scheme calc
_refine_ls_wR_factor_gt 0.1772
_refine_ls_wR_factor_ref 0.2024
_reflns_number_gt 5361
_reflns_number_total 7638
_reflns_threshold_expression >2sigma(I)
_cod_data_source_file b607541j.txt
_cod_data_source_block imw619
_cod_original_sg_symbol_H-M P2/n
_cod_database_code 7007586

loop_
_symmetry_equiv_pos_as_xyz
'x, y, z'
'-x+1/2, y, -z+1/2'
'-x, -y, -z'
'x-1/2, -y, z-1/2'

loop_
_atom_site_label
_atom_site_type_symbol
_atom_site_fract_x
_atom_site_fract_y
_atom_site_fract_z
_atom_site_U_iso_or_equiv
_atom_site_adp_type
_atom_site_occupancy
_atom_site_symmetry_multiplicity
_atom_site_calc_flag
_atom_site_refinement_flags
_atom_site_disorder_assembly
_atom_site_disorder_group
Ag1 Ag 0.66395(5) 0.53082(6) 0.05401(3) 0.0585(3) Uani 1 1 d . . .
Ag2 Ag 0.83604(4) 0.99063(5) -0.09695(3) 0.0538(3) Uani 1 1 d . . .
N11A N 0.8962(4) 1.0792(5) -0.1562(3) 0.0395(18) Uani 1 1 d . . .
C12A C 0.9283(5) 1.0312(6) -0.1936(4) 0.038(2) Uani 1 1 d . . .
C13A C 0.9613(5) 1.0738(6) -0.2343(4) 0.044(2) Uani 1 1 d . . .
H13A H 0.9847 1.0388 -0.2593 0.053 Uiso 1 1 calc R . .
C14A C 0.9598(5) 1.1674(7) -0.2380(4) 0.054(3) Uani 1 1 d . . .
H14A H 0.9805 1.1977 -0.2664 0.065 Uiso 1 1 calc R . .
C15A C 0.9280(6) 1.2163(7) -0.2001(5) 0.059(3) Uani 1 1 d . . .
H15A H 0.9277 1.2810 -0.2011 0.071 Uiso 1 1 calc R . .
C16A C 0.8959(5) 1.1698(7) -0.1597(4) 0.050(3) Uani 1 1 d . . .
H16A H 0.8732 1.2039 -0.1339 0.060 Uiso 1 1 calc R . .
N21A N 0.8898(4) 0.8936(5) -0.1522(3) 0.0332(17) Uani 1 1 d . . .
N22A N 0.9000(4) 0.8030(5) -0.1563(3) 0.0372(18) Uani 1 1 d . . .
C23A C 0.9456(5) 0.7854(7) -0.1941(4) 0.046(2) Uani 1 1 d . . .
H23A H 0.9618 0.7270 -0.2038 0.055 Uiso 1 1 calc R . .
C24A C 0.9635(5) 0.8663(6) -0.2152(4) 0.041(2) Uani 1 1 d . . .
H24A H 0.9942 0.8759 -0.2426 0.049 Uiso 1 1 calc R . .
C25A C 0.9280(4) 0.9317(6) -0.1887(3) 0.034(2) Uani 1 1 d . . .
C31A C 0.8661(5) 0.7403(6) -0.1220(3) 0.041(2) Uani 1 1 d . . .
H31A H 0.8677 0.6781 -0.1374 0.049 Uiso 1 1 calc R . .
H31B H 0.8146 0.7574 -0.1231 0.049 Uiso 1 1 calc R . .
C32A C 0.9024(5) 0.7400(5) -0.0626(4) 0.039(2) Uani 1 1 d . . .
C33A C 0.8642(5) 0.7656(5) -0.0201(4) 0.037(2) Uani 1 1 d . . .
H33A H 0.8155 0.7854 -0.0294 0.044 Uiso 1 1 calc R . .
C34A C 0.8949(5) 0.7631(5) 0.0358(3) 0.035(2) Uani 1 1 d . . .
C35A C 0.9670(5) 0.7361(6) 0.0481(4) 0.043(2) Uani 1 1 d . . .
H35A H 0.9896 0.7341 0.0856 0.052 Uiso 1 1 calc R . .
C36A C 1.0059(5) 0.7121(6) 0.0060(4) 0.051(3) Uani 1 1 d . . .
H36A H 1.0552 0.6945 0.0151 0.061 Uiso 1 1 calc R . .
C37A C 0.9742(5) 0.7132(6) -0.0490(4) 0.044(2) Uani 1 1 d . . .
H37A H 1.0014 0.6958 -0.0774 0.053 Uiso 1 1 calc R . .
C41A C 0.6547(5) 0.7801(6) 0.1046(4) 0.046(2) Uani 1 1 d . . .
H41A H 0.6300 0.8377 0.1118 0.055 Uiso 1 1 calc R . .
H41B H 0.6401 0.7642 0.0650 0.055 Uiso 1 1 calc R . .
C42A C 0.7348(5) 0.7954(6) 0.1147(4) 0.042(2) Uani 1 1 d . . .
C43A C 0.7774(5) 0.7705(5) 0.0732(3) 0.035(2) Uani 1 1 d . . .
H43A H 0.7548 0.7422 0.0401 0.042 Uiso 1 1 calc R . .
C44A C 0.8516(5) 0.7868(5) 0.0800(3) 0.035(2) Uani 1 1 d . . .
C45A C 0.8830(5) 0.8264(6) 0.1297(4) 0.045(2) Uani 1 1 d . . .
H45A H 0.9336 0.8377 0.1355 0.053 Uiso 1 1 calc R . .
C46A C 0.8420(6) 0.8499(6) 0.1714(4) 0.051(3) Uani 1 1 d . . .
H46A H 0.8647 0.8764 0.2052 0.062 Uiso 1 1 calc R . .
C47A C 0.7691(5) 0.8346(6) 0.1632(4) 0.047(2) Uani 1 1 d . . .
H47A H 0.7412 0.8513 0.1914 0.056 Uiso 1 1 calc R . .
N51A N 0.6244(4) 0.6224(5) 0.1221(3) 0.0405(18) Uani 1 1 d . . .
N52A N 0.6299(4) 0.7086(5) 0.1389(3) 0.0420(19) Uani 1 1 d . . .
C53A C 0.6102(5) 0.7173(7) 0.1904(4) 0.052(3) Uani 1 1 d . . .
H53A H 0.6110 0.7718 0.2116 0.063 Uiso 1 1 calc R . .
C54A C 0.5894(5) 0.6346(7) 0.2058(4) 0.051(3) Uani 1 1 d . . .
H54A H 0.5717 0.6194 0.2394 0.061 Uiso 1 1 calc R . .
C55A C 0.5991(5) 0.5755(6) 0.1624(4) 0.038(2) Uani 1 1 d . . .
N61A N 0.6057(4) 0.4388(5) 0.1106(3) 0.053(2) Uani 1 1 d . . .
C62A C 0.5852(5) 0.4770(6) 0.1555(4) 0.038(2) Uani 1 1 d . . .
C63A C 0.5525(5) 0.4283(7) 0.1934(4) 0.045(2) Uani 1 1 d . . .
H63A H 0.5381 0.4574 0.2249 0.054 Uiso 1 1 calc R . .
C64A C 0.5412(6) 0.3363(7) 0.1846(4) 0.057(3) Uani 1 1 d . . .
H64A H 0.5198 0.3010 0.2106 0.068 Uiso 1 1 calc R . .
C65A C 0.5605(6) 0.2964(7) 0.1389(5) 0.066(3) Uani 1 1 d . . .
H65A H 0.5526 0.2332 0.1322 0.080 Uiso 1 1 calc R . .
C66A C 0.5924(6) 0.3502(7) 0.1019(5) 0.072(3) Uani 1 1 d . . .
H66A H 0.6051 0.3228 0.0692 0.087 Uiso 1 1 calc R . .
N11B N 0.8578(4) 1.0241(5) -0.0007(3) 0.0432(19) Uani 1 1 d . . .
C12B C 0.8008(5) 1.0139(6) 0.0267(4) 0.041(2) Uani 1 1 d . . .
C13B C 0.8039(6) 1.0324(6) 0.0823(4) 0.047(2) Uani 1 1 d . . .
H13B H 0.7626 1.0234 0.1004 0.057 Uiso 1 1 calc R . .
C14B C 0.8669(6) 1.0637(7) 0.1110(4) 0.055(3) Uani 1 1 d . . .
H14B H 0.8703 1.0768 0.1496 0.066 Uiso 1 1 calc R . .
C15B C 0.9254(6) 1.0762(7) 0.0837(4) 0.056(3) Uani 1 1 d . . .
H15B H 0.9700 1.0984 0.1030 0.068 Uiso 1 1 calc R . .
C16B C 0.9186(5) 1.0563(6) 0.0286(4) 0.051(3) Uani 1 1 d . . .
H16B H 0.9592 1.0658 0.0099 0.061 Uiso 1 1 calc R . .
N21B N 0.7289(4) 0.9829(5) -0.0632(3) 0.0369(18) Uani 1 1 d . . .
N22B N 0.6591(4) 0.9646(5) -0.0829(3) 0.0405(19) Uani 1 1 d . . .
C23B C 0.6191(6) 0.9558(7) -0.0417(4) 0.054(3) Uani 1 1 d . . .
H23B H 0.5688 0.9422 -0.0458 0.065 Uiso 1 1 calc R . .
C24B C 0.6634(5) 0.9697(6) 0.0070(4) 0.050(3) Uani 1 1 d . . .
H24B H 0.6506 0.9684 0.0434 0.060 Uiso 1 1 calc R . .
C25B C 0.7322(5) 0.9866(6) -0.0078(4) 0.039(2) Uani 1 1 d . . .
C31B C 0.6376(5) 0.9554(6) -0.1427(4) 0.048(2) Uani 1 1 d . . .
H31C H 0.5843 0.9618 -0.1512 0.057 Uiso 1 1 calc R . .
H31D H 0.6596 1.0057 -0.1617 0.057 Uiso 1 1 calc R . .
C32B C 0.6593(5) 0.8670(6) -0.1654(4) 0.043(2) Uani 1 1 d . . .
C33B C 0.7067(5) 0.8643(6) -0.2042(4) 0.040(2) Uani 1 1 d . . .
H33B H 0.7276 0.9198 -0.2143 0.049 Uiso 1 1 calc R . .
C34B C 0.7253(5) 0.7840(6) -0.2290(4) 0.042(2) Uani 1 1 d . . .
C35B C 0.6940(6) 0.7046(7) -0.2115(5) 0.061(3) Uani 1 1 d . . .
H35B H 0.7046 0.6480 -0.2274 0.073 Uiso 1 1 calc R . .
C36B C 0.6487(6) 0.7059(7) -0.1723(5) 0.067(3) Uani 1 1 d . . .
H36B H 0.6295 0.6503 -0.1607 0.080 Uiso 1 1 calc R . .
C37B C 0.6310(6) 0.7844(7) -0.1499(4) 0.058(3) Uani 1 1 d . . .
H37B H 0.5986 0.7840 -0.1232 0.070 Uiso 1 1 calc R . .
C41B C 0.8565(5) 0.5529(6) 0.1348(4) 0.050(3) Uani 1 1 d . . .
H41C H 0.8217 0.6007 0.1423 0.061 Uiso 1 1 calc R . .
H41D H 0.9058 0.5741 0.1499 0.061 Uiso 1 1 calc R . .
C42B C 0.8404(5) 0.4670(6) 0.1642(4) 0.041(2) Uani 1 1 d . . .
C43B C 0.7902(5) 0.4659(6) 0.2009(4) 0.039(2) Uani 1 1 d . . .
H43B H 0.7647 0.5201 0.2069 0.047 Uiso 1 1 calc R . .
C44B C 0.7763(5) 0.3870(6) 0.2293(4) 0.038(2) Uani 1 1 d . . .
C45B C 0.8133(5) 0.3077(6) 0.2193(4) 0.049(3) Uani 1 1 d . . .
H45B H 0.8038 0.2530 0.2377 0.058 Uiso 1 1 calc R . .
C46B C 0.8636(5) 0.3077(7) 0.1830(4) 0.055(3) Uani 1 1 d . . .
H46B H 0.8889 0.2534 0.1768 0.066 Uiso 1 1 calc R . .
C47B C 0.8769(5) 0.3865(7) 0.1560(4) 0.052(3) Uani 1 1 d . . .
H47B H 0.9117 0.3862 0.1311 0.062 Uiso 1 1 calc R . .
N51B N 0.7860(4) 0.5365(5) 0.0429(3) 0.0432(19) Uani 1 1 d . . .
N52B N 0.8519(5) 0.5407(5) 0.0748(3) 0.046(2) Uani 1 1 d . . .
C53B C 0.9054(6) 0.5243(6) 0.0434(5) 0.052(3) Uani 1 1 d . . .
H53B H 0.9560 0.5225 0.0563 0.062 Uiso 1 1 calc R . .
C54B C 0.8737(6) 0.5114(6) -0.0089(4) 0.051(3) Uani 1 1 d . . .
H54B H 0.8973 0.4994 -0.0402 0.061 Uiso 1 1 calc R . .
C55B C 0.7990(5) 0.5190(6) -0.0086(4) 0.044(2) Uani 1 1 d . . .
N61B N 0.6704(5) 0.5108(5) -0.0392(3) 0.048(2) Uani 1 1 d . . .
C62B C 0.7379(6) 0.5062(6) -0.0528(4) 0.048(3) Uani 1 1 d . . .
C63B C 0.7492(6) 0.4900(6) -0.1078(4) 0.055(3) Uani 1 1 d . . .
H63B H 0.7967 0.4899 -0.1176 0.066 Uiso 1 1 calc R . .
C64B C 0.6895(7) 0.4741(7) -0.1476(4) 0.062(3) Uani 1 1 d . . .
H64B H 0.6957 0.4633 -0.1852 0.074 Uiso 1 1 calc R . .
C65B C 0.6226(7) 0.4739(7) -0.1331(4) 0.060(3) Uani 1 1 d . . .
H65B H 0.5817 0.4601 -0.1598 0.072 Uiso 1 1 calc R . .
C66B C 0.6140(6) 0.4937(7) -0.0793(5) 0.058(3) Uani 1 1 d . . .
H66B H 0.5664 0.4956 -0.0699 0.070 Uiso 1 1 calc R . .
B10 B 0.0855(5) 0.9874(6) 0.6585(4) 0.053(3) Uiso 0.328(16) 1 d PD A 1
F11 F 0.051(2) 0.950(3) 0.6104(11) 0.26(3) Uiso 0.328(16) 1 d PD A 1
F12 F 0.0611(11) 1.0715(9) 0.6694(8) 0.067(7) Uiso 0.328(16) 1 d PD A 1
F13 F 0.1583(8) 0.9847(19) 0.6559(12) 0.101(10) Uiso 0.328(16) 1 d PD A 1
F14 F 0.0741(14) 0.9227(12) 0.6987(9) 0.089(8) Uiso 0.328(16) 1 d PD A 1
B10' B 0.0855(5) 0.9874(6) 0.6585(4) 0.053(3) Uiso 0.67 1 d PD A 2
F11' F 0.0467(7) 1.0198(10) 0.6086(5) 0.126(5) Uiso 0.672(16) 1 d PD A 2
F12' F 0.1011(7) 1.0599(7) 0.6936(4) 0.086(4) Uiso 0.672(16) 1 d PD A 2
F13' F 0.1476(6) 0.9581(9) 0.6411(5) 0.087(4) Uiso 0.672(16) 1 d PD A 2
F14' F 0.0418(5) 0.9222(5) 0.6736(4) 0.053(3) Uiso 0.672(16) 1 d PD A 2
B20 B 0.4251(4) 0.5159(5) 0.3144(3) 0.036(3) Uiso 0.436(14) 1 d PD B 1
F21 F 0.4334(9) 0.4288(8) 0.2911(7) 0.090(6) Uiso 0.436(14) 1 d PD B 1
F22 F 0.4451(8) 0.4998(11) 0.3695(5) 0.085(6) Uiso 0.436(14) 1 d PD B 1
F23 F 0.4825(7) 0.5625(7) 0.2962(6) 0.041(4) Uiso 0.436(14) 1 d PD B 1
F24 F 0.3585(6) 0.5453(12) 0.2964(6) 0.070(5) Uiso 0.436(14) 1 d PD B 1
B20' B 0.4251(4) 0.5159(5) 0.3144(3) 0.036(3) Uiso 0.56 1 d PD B 2
F21' F 0.4539(7) 0.4349(8) 0.3312(7) 0.107(5) Uiso 0.564(14) 1 d PD B 2
F22' F 0.4568(7) 0.5629(7) 0.2766(5) 0.058(3) Uiso 0.564(14) 1 d PD B 2
F23' F 0.4236(6) 0.5692(8) 0.3621(4) 0.082(4) Uiso 0.564(14) 1 d PD B 2
F24' F 0.3538(5) 0.4977(10) 0.2921(5) 0.072(4) Uiso 0.564(14) 1 d PD B 2
O1 O 0.3523(4) 0.7338(5) 0.0171(3) 0.073(2) Uani 1 1 d . . .
C2 C 0.2805(6) 0.7684(7) 0.0015(5) 0.074(3) Uani 1 1 d . . .
H2 H 0.2846 0.8326 -0.0115 0.089 Uiso 1 1 calc R . .
C3 C 0.2381(7) 0.7699(9) 0.0505(6) 0.096(4) Uani 1 1 d . . .
H3A H 0.2325 0.7075 0.0636 0.144 Uiso 1 1 calc R . .
H3B H 0.1902 0.7967 0.0388 0.144 Uiso 1 1 calc R . .
H3C H 0.2644 0.8064 0.0806 0.144 Uiso 1 1 calc R . .
C4 C 0.2412(7) 0.7152(9) -0.0455(6) 0.096(4) Uani 1 1 d . . .
H4A H 0.2628 0.7271 -0.0792 0.143 Uiso 1 1 calc R . .
H4B H 0.1902 0.7334 -0.0516 0.143 Uiso 1 1 calc R . .
H4C H 0.2448 0.6501 -0.0366 0.143 Uiso 1 1 calc R . .
C5 C 0.4039(7) 0.7974(8) 0.0453(5) 0.076(3) Uani 1 1 d . . .
H5 H 0.3774 0.8522 0.0563 0.091 Uiso 1 1 calc R . .
C6 C 0.4437(8) 0.7523(10) 0.0978(5) 0.108(5) Uani 1 1 d . . .
H6A H 0.4084 0.7309 0.1210 0.162 Uiso 1 1 calc R . .
H6B H 0.4763 0.7966 0.1186 0.162 Uiso 1 1 calc R . .
H6C H 0.4720 0.7005 0.0873 0.162 Uiso 1 1 calc R . .
C7 C 0.4604(8) 0.8282(9) 0.0073(6) 0.105(5) Uani 1 1 d . . .
H7A H 0.4900 0.7759 -0.0005 0.157 Uiso 1 1 calc R . .
H7B H 0.4918 0.8756 0.0263 0.157 Uiso 1 1 calc R . .
H7C H 0.4349 0.8525 -0.0277 0.157 Uiso 1 1 calc R . .
O1S O 0.7403(10) 0.0671(10) 0.7653(7) 0.084(5) Uiso 0.50 1 d PD C -1
C2S C 0.7500 0.1386(12) 0.7500 0.111(7) Uiso 1 2 d SD C -1
H2S H 0.7706 0.1259 0.7173 0.134 Uiso 0.50 1 calc PR C -1
N3S N 0.7500 0.2241(8) 0.7500 0.062(3) Uiso 1 2 d SD . .
C4S C 0.7225(10) 0.2698(12) 0.7943(7) 0.150 Uiso 1 1 d D C .
H4S1 H 0.7125 0.2372 0.8266 0.225 Uiso 1 1 d R . .
H4S2 H 0.6797 0.3017 0.7780 0.225 Uiso 1 1 d R . .
H4S3 H 0.7608 0.3127 0.8049 0.225 Uiso 1 1 d R . .

loop_
_atom_site_aniso_label
_atom_site_aniso_U_11
_atom_site_aniso_U_22
_atom_site_aniso_U_33
_atom_site_aniso_U_23
_atom_site_aniso_U_13
_atom_site_aniso_U_12
Ag1 0.0682(6) 0.0644(6) 0.0525(5) -0.0053(4) 0.0413(4) -0.0068(4)
Ag2 0.0546(5) 0.0661(6) 0.0472(5) -0.0084(4) 0.0291(4) 0.0025(4)
N11A 0.040(4) 0.043(5) 0.035(5) -0.002(4) 0.008(4) 0.002(4)
C12A 0.028(5) 0.050(6) 0.036(6) 0.000(5) 0.003(4) -0.006(4)
C13A 0.051(6) 0.051(6) 0.033(6) 0.004(5) 0.007(5) -0.008(5)
C14A 0.057(7) 0.061(7) 0.045(6) 0.014(6) 0.006(5) -0.011(5)
C15A 0.060(7) 0.040(6) 0.071(8) 0.010(6) -0.006(6) -0.009(5)
C16A 0.047(6) 0.042(6) 0.063(7) -0.006(5) 0.012(5) -0.002(5)
N21A 0.035(4) 0.039(5) 0.028(4) -0.002(3) 0.012(3) 0.002(3)
N22A 0.045(5) 0.039(5) 0.032(4) -0.001(3) 0.018(4) 0.005(3)
C23A 0.049(6) 0.057(7) 0.033(6) -0.013(5) 0.006(5) 0.003(5)
C24A 0.048(6) 0.052(6) 0.027(5) -0.001(5) 0.016(4) -0.007(5)
C25A 0.030(5) 0.046(6) 0.026(5) -0.003(4) 0.005(4) 0.002(4)
C31A 0.050(6) 0.037(5) 0.037(6) -0.005(4) 0.013(5) 0.002(4)
C32A 0.047(6) 0.028(5) 0.045(6) 0.001(4) 0.015(5) -0.004(4)
C33A 0.034(5) 0.036(5) 0.041(6) -0.001(4) 0.008(5) 0.003(4)
C34A 0.043(6) 0.028(5) 0.034(6) 0.005(4) 0.009(4) 0.005(4)
C35A 0.050(6) 0.038(5) 0.041(6) 0.008(4) 0.006(5) 0.003(5)
C36A 0.034(5) 0.054(6) 0.066(8) 0.003(5) 0.014(6) 0.003(5)
C37A 0.049(6) 0.046(6) 0.041(6) -0.003(5) 0.019(5) 0.002(5)
C41A 0.060(7) 0.039(5) 0.045(6) 0.005(5) 0.026(5) 0.007(5)
C42A 0.058(7) 0.028(5) 0.043(6) 0.010(4) 0.020(5) 0.003(4)
C43A 0.055(6) 0.024(5) 0.028(5) 0.002(4) 0.012(4) 0.004(4)
C44A 0.046(6) 0.029(5) 0.031(5) 0.000(4) 0.013(4) 0.006(4)
C45A 0.055(6) 0.037(5) 0.041(6) 0.008(5) 0.007(5) 0.002(4)
C46A 0.074(8) 0.051(6) 0.030(6) -0.004(5) 0.010(5) -0.005(5)
C47A 0.058(7) 0.055(6) 0.032(6) 0.003(5) 0.018(5) 0.000(5)
N51A 0.049(5) 0.038(5) 0.039(5) -0.001(4) 0.022(4) 0.005(4)
N52A 0.050(5) 0.036(5) 0.046(5) 0.000(4) 0.027(4) 0.006(4)
C53A 0.068(7) 0.053(7) 0.043(6) -0.006(5) 0.033(5) -0.001(5)
C54A 0.061(7) 0.056(7) 0.043(6) 0.004(5) 0.030(5) -0.003(5)
C55A 0.039(5) 0.047(6) 0.033(6) 0.004(5) 0.019(4) 0.004(4)
N61A 0.065(6) 0.042(5) 0.058(6) -0.008(4) 0.034(5) -0.010(4)
C62A 0.038(5) 0.041(6) 0.038(6) 0.008(5) 0.015(4) 0.004(4)
C63A 0.050(6) 0.054(7) 0.032(6) 0.004(5) 0.015(5) -0.005(5)
C64A 0.067(7) 0.064(8) 0.041(6) 0.008(6) 0.014(5) -0.018(6)
C65A 0.085(8) 0.048(6) 0.070(8) -0.001(6) 0.026(7) -0.018(6)
C66A 0.095(9) 0.054(7) 0.078(8) -0.018(6) 0.049(7) -0.023(6)
N11B 0.042(5) 0.043(5) 0.046(5) -0.007(4) 0.011(4) 0.009(4)
C12B 0.051(6) 0.030(5) 0.044(6) 0.001(4) 0.010(5) 0.008(4)
C13B 0.070(7) 0.036(5) 0.035(6) 0.001(4) 0.005(5) -0.001(5)
C14B 0.080(8) 0.049(6) 0.036(6) 0.001(5) 0.006(6) -0.002(6)
C15B 0.073(8) 0.047(6) 0.043(7) -0.001(5) -0.014(6) 0.006(5)
C16B 0.048(7) 0.037(6) 0.067(8) -0.003(5) 0.012(6) 0.005(5)
N21B 0.034(5) 0.043(4) 0.037(5) 0.002(3) 0.016(4) 0.005(3)
N22B 0.034(5) 0.053(5) 0.036(5) 0.006(4) 0.011(4) -0.002(4)
C23B 0.043(6) 0.067(7) 0.055(7) 0.012(5) 0.019(6) 0.005(5)
C24B 0.053(7) 0.055(6) 0.046(7) 0.012(5) 0.021(6) 0.003(5)
C25B 0.040(6) 0.039(5) 0.040(6) 0.006(4) 0.010(5) 0.004(4)
C31B 0.048(6) 0.058(6) 0.036(6) 0.007(5) 0.003(5) -0.004(5)
C32B 0.040(6) 0.049(6) 0.040(6) 0.006(5) 0.004(5) -0.003(5)
C33B 0.042(6) 0.036(6) 0.038(6) 0.009(4) -0.010(5) -0.010(4)
C34B 0.045(6) 0.038(5) 0.039(6) 0.000(4) -0.002(4) -0.001(4)
C35B 0.076(8) 0.039(6) 0.069(8) 0.003(5) 0.011(7) -0.010(5)
C36B 0.085(9) 0.047(7) 0.069(8) 0.009(6) 0.014(7) -0.017(6)
C37B 0.062(7) 0.051(7) 0.064(7) 0.012(6) 0.015(6) -0.014(6)
C41B 0.055(6) 0.048(6) 0.053(7) -0.010(5) 0.026(5) -0.008(5)
C42B 0.046(6) 0.038(6) 0.039(6) -0.003(4) 0.007(5) 0.000(4)
C43B 0.040(5) 0.038(5) 0.038(6) -0.003(4) 0.005(5) 0.004(4)
C44B 0.038(5) 0.041(6) 0.035(6) 0.001(4) 0.005(4) 0.001(4)
C45B 0.050(6) 0.040(6) 0.055(7) -0.001(5) 0.009(5) 0.003(5)
C46B 0.053(7) 0.044(6) 0.066(7) -0.007(5) 0.005(6) 0.016(5)
C47B 0.058(7) 0.055(7) 0.046(6) -0.008(5) 0.020(5) -0.001(5)
N51B 0.057(6) 0.041(5) 0.038(5) -0.002(4) 0.026(4) -0.001(4)
N52B 0.057(6) 0.044(5) 0.041(5) -0.003(4) 0.018(5) -0.001(4)
C53B 0.049(6) 0.054(6) 0.061(8) 0.004(5) 0.033(6) 0.004(5)
C54B 0.063(7) 0.049(6) 0.047(7) 0.003(5) 0.033(6) 0.019(5)
C55B 0.060(7) 0.037(5) 0.042(6) 0.004(4) 0.031(5) 0.003(5)
N61B 0.060(6) 0.044(5) 0.046(5) 0.008(4) 0.028(5) 0.004(4)
C62B 0.078(8) 0.028(5) 0.044(7) 0.010(4) 0.025(6) 0.005(5)
C63B 0.084(8) 0.048(6) 0.044(7) 0.013(5) 0.043(6) 0.020(5)
C64B 0.105(10) 0.049(7) 0.033(6) 0.005(5) 0.015(7) 0.015(6)
C65B 0.087(9) 0.051(7) 0.042(7) 0.002(5) 0.008(6) 0.007(6)
C66B 0.070(8) 0.053(6) 0.054(8) 0.017(5) 0.018(6) 0.006(5)
O1 0.075(6) 0.063(5) 0.081(6) 0.001(4) 0.007(4) 0.004(4)
C2 0.076(9) 0.046(7) 0.100(10) 0.001(6) 0.015(8) 0.019(6)
C3 0.091(10) 0.074(9) 0.126(12) 0.013(8) 0.030(9) 0.011(7)
C4 0.097(10) 0.071(8) 0.108(11) -0.014(8) -0.019(8) -0.001(7)
C5 0.085(9) 0.061(7) 0.080(9) -0.002(7) 0.007(7) -0.006(7)
C6 0.106(11) 0.122(12) 0.085(10) 0.032(9) -0.022(9) -0.012(9)
C7 0.127(12) 0.094(10) 0.099(11) -0.008(9) 0.034(9) -0.028(9)

loop_
_atom_type_symbol
_atom_type_description
_atom_type_scat_dispersion_real
_atom_type_scat_dispersion_imag
_atom_type_scat_source
C C 0.0033 0.0016 'International Tables Vol C Tables 4.2.6.8 and 6.1.1.4'
H H 0.0000 0.0000 'International Tables Vol C Tables 4.2.6.8 and 6.1.1.4'
B B 0.0013 0.0007 'International Tables Vol C Tables 4.2.6.8 and 6.1.1.4'
N N 0.0061 0.0033 'International Tables Vol C Tables 4.2.6.8 and 6.1.1.4'
F F 0.0171 0.0103 'International Tables Vol C Tables 4.2.6.8 and 6.1.1.4'
Ag Ag -0.8971 1.1015 'International Tables Vol C Tables 4.2.6.8 and 6.1.1.4'
O O 0.0106 0.0060 'International Tables Vol C Tables 4.2.6.8 and 6.1.1.4'

loop_
_geom_angle_atom_site_label_1
_geom_angle_atom_site_label_2
_geom_angle_atom_site_label_3
_geom_angle
_geom_angle_site_symmetry_1
_geom_angle_site_symmetry_3
_geom_angle_publ_flag
N61B Ag1 N61A 127.4(3) . . ?
N61B Ag1 N51B 72.5(3) . . ?
N61A Ag1 N51B 129.9(3) . . ?
N61B Ag1 N51A 146.9(3) . . ?
N61A Ag1 N51A 71.9(3) . . ?
N51B Ag1 N51A 118.4(3) . . ?
N21B Ag2 N21A 131.7(2) . . ?
N21B Ag2 N11A 140.8(2) . . ?
N21A Ag2 N11A 72.2(2) . . ?
N21B Ag2 N11B 71.8(3) . . ?
N21A Ag2 N11B 133.1(2) . . ?
N11A Ag2 N11B 117.6(3) . . ?
C16A N11A C12A 118.3(8) . . ?
C16A N11A Ag2 126.5(6) . . ?
C12A N11A Ag2 114.9(6) . . ?
N11A C12A C13A 121.9(8) . . ?
N11A C12A C25A 117.2(8) . . ?
C13A C12A C25A 120.9(8) . . ?
C14A C13A C12A 119.2(9) . . ?
C13A C14A C15A 119.1(9) . . ?
C14A C15A C16A 119.2(9) . . ?
N11A C16A C15A 122.2(9) . . ?
C25A N21A N22A 105.6(6) . . ?
C25A N21A Ag2 116.7(5) . . ?
N22A N21A Ag2 137.4(5) . . ?
N21A N22A C23A 110.2(7) . . ?
N21A N22A C31A 120.4(7) . . ?
C23A N22A C31A 129.4(8) . . ?
C24A C23A N22A 107.5(8) . . ?
C23A C24A C25A 105.8(8) . . ?
N21A C25A C24A 110.9(8) . . ?
N21A C25A C12A 118.6(7) . . ?
C24A C25A C12A 130.5(8) . . ?
N22A C31A C32A 112.5(7) . . ?
C33A C32A C37A 118.8(8) . . ?
C33A C32A C31A 120.3(8) . . ?
C37A C32A C31A 120.9(8) . . ?
C32A C33A C34A 122.3(8) . . ?
C35A C34A C33A 117.6(8) . . ?
C35A C34A C44A 121.6(8) . . ?
C33A C34A C44A 120.8(8) . . ?
C36A C35A C34A 120.5(9) . . ?
C35A C36A C37A 121.1(9) . . ?
C36A C37A C32A 119.6(9) . . ?
N52A C41A C42A 114.0(7) . . ?
C47A C42A C43A 118.4(9) . . ?
C47A C42A C41A 121.9(8) . . ?
C43A C42A C41A 119.6(8) . . ?
C44A C43A C42A 121.4(8) . . ?
C43A C44A C45A 117.5(8) . . ?
C43A C44A C34A 120.9(8) . . ?
C45A C44A C34A 121.6(8) . . ?
C44A C45A C46A 121.8(9) . . ?
C47A C46A C45A 119.4(9) . . ?
C46A C47A C42A 121.4(9) . . ?
C55A N51A N52A 106.6(7) . . ?
C55A N51A Ag1 113.8(6) . . ?
N52A N51A Ag1 138.4(5) . . ?
N51A N52A C53A 110.6(7) . . ?
N51A N52A C41A 121.9(7) . . ?
C53A N52A C41A 127.5(8) . . ?
C54A C53A N52A 107.4(8) . . ?
C53A C54A C55A 106.1(8) . . ?
N51A C55A C54A 109.3(8) . . ?
N51A C55A C62A 119.8(8) . . ?
C54A C55A C62A 130.9(8) . . ?
C62A N61A C66A 118.0(8) . . ?
C62A N61A Ag1 117.3(6) . . ?
C66A N61A Ag1 124.6(7) . . ?
N61A C62A C63A 122.6(8) . . ?
N61A C62A C55A 116.0(7) . . ?
C63A C62A C55A 121.4(8) . . ?
C62A C63A C64A 118.5(9) . . ?
C65A C64A C63A 120.0(9) . . ?
C64A C65A C66A 118.4(10) . . ?
N61A C66A C65A 122.4(10) . . ?
C16B N11B C12B 116.5(8) . . ?
C16B N11B Ag2 127.7(7) . . ?
C12B N11B Ag2 115.7(6) . . ?
C13B C12B N11B 123.0(9) . . ?
C13B C12B C25B 121.4(9) . . ?
N11B C12B C25B 115.5(8) . . ?
C12B C13B C14B 118.9(10) . . ?
C15B C14B C13B 119.2(10) . . ?
C14B C15B C16B 118.7(10) . . ?
N11B C16B C15B 123.6(10) . . ?
N22B N21B C25B 105.5(7) . . ?
N22B N21B Ag2 137.5(6) . . ?
C25B N21B Ag2 116.5(6) . . ?
C23B N22B N21B 111.6(7) . . ?
C23B N22B C31B 129.4(8) . . ?
N21B N22B C31B 119.0(7) . . ?
N22B C23B C24B 107.6(9) . . ?
C23B C24B C25B 105.5(9) . . ?
N21B C25B C24B 109.8(8) . . ?
N21B C25B C12B 119.4(8) . . ?
C24B C25B C12B 130.5(9) . . ?
C32B C31B N22B 113.6(7) . . ?
C37B C32B C33B 117.5(9) . . ?
C37B C32B C31B 121.6(9) . . ?
C33B C32B C31B 120.8(8) . . ?
C34B C33B C32B 122.9(8) . . ?
C33B C34B C35B 115.7(9) . . ?
C33B C34B C34B 121.4(5) . 2_654 ?
C35B C34B C34B 122.9(6) . 2_654 ?
C36B C35B C34B 122.0(10) . . ?
C37B C36B C35B 120.8(10) . . ?
C36B C37B C32B 121.0(10) . . ?
N52B C41B C42B 112.7(7) . . ?
C43B C42B C47B 118.2(8) . . ?
C43B C42B C41B 121.2(8) . . ?
C47B C42B C41B 120.6(9) . . ?
C42B C43B C44B 121.4(8) . . ?
C43B C44B C45B 118.5(8) . . ?
C43B C44B C44B 121.2(5) . 2_655 ?
C45B C44B C44B 120.3(6) . 2_655 ?
C46B C45B C44B 120.9(9) . . ?
C45B C46B C47B 119.6(9) . . ?
C46B C47B C42B 121.4(9) . . ?
C55B N51B N52B 105.8(7) . . ?
C55B N51B Ag1 114.5(7) . . ?
N52B N51B Ag1 139.0(6) . . ?
N51B N52B C53B 110.4(8) . . ?
N51B N52B C41B 119.6(8) . . ?
C53B N52B C41B 129.8(9) . . ?
C54B C53B N52B 107.4(9) . . ?
C53B C54B C55B 106.7(9) . . ?
N51B C55B C54B 109.7(9) . . ?
N51B C55B C62B 119.1(9) . . ?
C54B C55B C62B 131.1(9) . . ?
C66B N61B C62B 118.1(9) . . ?
C66B N61B Ag1 126.0(7) . . ?
C62B N61B Ag1 115.6(7) . . ?
N61B C62B C63B 121.1(10) . . ?
N61B C62B C55B 117.9(8) . . ?
C63B C62B C55B 121.0(10) . . ?
C62B C63B C64B 118.5(10) . . ?
C65B C64B C63B 119.9(10) . . ?
C64B C65B C66B 119.4(11) . . ?
N61B C66B C65B 122.8(11) . . ?
F12 B10 F11 114.1(19) . . ?
F12 B10 F13 113.5(14) . . ?
F11 B10 F13 107.0(19) . . ?
F12 B10 F14 113.1(12) . . ?
F11 B10 F14 102.9(18) . . ?
F13 B10 F14 105.3(14) . . ?
F24 B20 F22 119.5(11) . . ?
F24 B20 F23 117.4(10) . . ?
F22 B20 F23 106.5(10) . . ?
F24 B20 F21 108.2(11) . . ?
F22 B20 F21 102.0(10) . . ?
F23 B20 F21 100.5(9) . . ?
C5 O1 C2 115.6(9) . . ?
O1 C2 C4 110.8(10) . . ?
O1 C2 C3 111.6(10) . . ?
C4 C2 C3 110.8(11) . . ?
O1 C5 C6 109.1(10) . . ?
O1 C5 C7 111.5(10) . . ?
C6 C5 C7 109.3(11) . . ?
O1S C2S N3S 157.4(8) . . ?
C2S N3S C4S 118.0(9) . . ?
C2S N3S C4S 118.0(9) . 2_656 ?
C4S N3S C4S 124.0(18) . 2_656 ?

loop_
_geom_bond_atom_site_label_1
_geom_bond_atom_site_label_2
_geom_bond_distance
_geom_bond_site_symmetry_2
_geom_bond_publ_flag
Ag1 N61B 2.306(8) . ?
Ag1 N61A 2.309(8) . ?
Ag1 N51B 2.332(8) . ?
Ag1 N51A 2.335(7) . ?
Ag2 N21B 2.271(7) . ?
Ag2 N21A 2.288(7) . ?
Ag2 N11A 2.344(7) . ?
Ag2 N11B 2.369(8) . ?
N11A C16A 1.332(11) . ?
N11A C12A 1.358(11) . ?
C12A C13A 1.388(12) . ?
C12A C25A 1.466(12) . ?
C13A C14A 1.378(13) . ?
C14A C15A 1.370(14) . ?
C15A C16A 1.400(14) . ?
N21A C25A 1.339(10) . ?
N21A N22A 1.349(9) . ?
N22A C23A 1.363(11) . ?
N22A C31A 1.449(11) . ?
C23A C24A 1.356(12) . ?
C24A C25A 1.378(12) . ?
C31A C32A 1.505(12) . ?
C32A C33A 1.388(12) . ?
C32A C37A 1.389(12) . ?
C33A C34A 1.398(11) . ?
C34A C35A 1.392(12) . ?
C34A C44A 1.477(11) . ?
C35A C36A 1.382(12) . ?
C36A C37A 1.384(12) . ?
C41A N52A 1.456(11) . ?
C41A C42A 1.497(13) . ?
C42A C47A 1.384(13) . ?
C42A C43A 1.420(12) . ?
C43A C44A 1.390(12) . ?
C44A C45A 1.392(12) . ?
C45A C46A 1.399(13) . ?
C46A C47A 1.365(13) . ?
N51A C55A 1.339(10) . ?
N51A N52A 1.329(9) . ?
N52A C53A 1.363(11) . ?
C53A C54A 1.345(13) . ?
C54A C55A 1.398(12) . ?
C55A C62A 1.475(12) . ?
N61A C62A 1.333(11) . ?
N61A C66A 1.336(12) . ?
C62A C63A 1.375(12) . ?
C63A C64A 1.379(13) . ?
C64A C65A 1.350(14) . ?
C65A C66A 1.394(14) . ?
N11B C16B 1.335(12) . ?
N11B C12B 1.343(12) . ?
C12B C13B 1.372(13) . ?
C12B C25B 1.480(13) . ?
C13B C14B 1.358(13) . ?
C14B C15B 1.370(14) . ?
C15B C16B 1.361(13) . ?
N21B N22B 1.348(10) . ?
N21B C25B 1.342(11) . ?
N22B C23B 1.340(12) . ?
N22B C31B 1.458(11) . ?
C23B C24B 1.359(14) . ?
C24B C25B 1.404(13) . ?
C31B C32B 1.490(13) . ?
C32B C37B 1.396(13) . ?
C32B C33B 1.384(12) . ?
C33B C34B 1.391(12) . ?
C34B C35B 1.398(13) . ?
C34B C34B 1.474(18) 2_654 ?
C35B C36B 1.362(15) . ?
C36B C37B 1.336(14) . ?
C41B N52B 1.459(12) . ?
C41B C42B 1.501(12) . ?
C42B C43B 1.386(12) . ?
C42B C47B 1.393(13) . ?
C43B C44B 1.392(12) . ?
C44B C45B 1.392(12) . ?
C44B C44B 1.504(17) 2_655 ?
C45B C46B 1.378(13) . ?
C46B C47B 1.371(13) . ?
N51B C55B 1.335(11) . ?
N51B N52B 1.358(10) . ?
N52B C53B 1.364(12) . ?
C53B C54B 1.336(14) . ?
C54B C55B 1.400(13) . ?
C55B C62B 1.462(14) . ?
N61B C66B 1.351(13) . ?
N61B C62B 1.349(12) . ?
C62B C63B 1.405(14) . ?
C63B C64B 1.386(15) . ?
C64B C65B 1.346(15) . ?
C65B C66B 1.372(15) . ?
B10 F12 1.355(12) . ?
B10 F11 1.367(14) . ?
B10 F13 1.369(13) . ?
B10 F14 1.401(13) . ?
B20 F24 1.328(11) . ?
B20 F22 1.359(11) . ?
B20 F23 1.397(10) . ?
B20 F21 1.415(11) . ?
O1 C5 1.442(13) . ?
O1 C2 1.432(13) . ?
C2 C4 1.486(16) . ?
C2 C3 1.523(17) . ?
C5 C6 1.531(16) . ?
C5 C7 1.567(17) . ?
O1S C2S 1.137(14) . ?
C2S N3S 1.256(15) . ?
N3S C4S 1.427(14) . ?
N3S C4S 1.427(14) 2_656 ?

loop_
_geom_torsion_atom_site_label_1
_geom_torsion_atom_site_label_2
_geom_torsion_atom_site_label_3
_geom_torsion_atom_site_label_4
_geom_torsion
_geom_torsion_site_symmetry_1
_geom_torsion_site_symmetry_2
_geom_torsion_site_symmetry_3
_geom_torsion_site_symmetry_4
_geom_torsion_publ_flag
N21B Ag2 N11A C16A 41.0(9) . . . . ?
N21A Ag2 N11A C16A 176.4(8) . . . . ?
N11B Ag2 N11A C16A -53.7(8) . . . . ?
N21B Ag2 N11A C12A -132.4(6) . . . . ?
N21A Ag2 N11A C12A 2.9(5) . . . . ?
N11B Ag2 N11A C12A 132.8(5) . . . . ?
C16A N11A C12A C13A 1.0(12) . . . . ?
Ag2 N11A C12A C13A 175.1(6) . . . . ?
C16A N11A C12A C25A 179.7(7) . . . . ?
Ag2 N11A C12A C25A -6.2(9) . . . . ?
N11A C12A C13A C14A -2.0(13) . . . . ?
C25A C12A C13A C14A 179.4(8) . . . . ?
C12A C13A C14A C15A 2.4(14) . . . . ?
C13A C14A C15A C16A -2.0(14) . . . . ?
C12A N11A C16A C15A -0.6(13) . . . . ?
Ag2 N11A C16A C15A -173.9(7) . . . . ?
C14A C15A C16A N11A 1.1(15) . . . . ?
N21B Ag2 N21A C25A 144.4(5) . . . . ?
N11A Ag2 N21A C25A 0.9(5) . . . . ?
N11B Ag2 N21A C25A -110.6(6) . . . . ?
N21B Ag2 N21A N22A -42.8(9) . . . . ?
N11A Ag2 N21A N22A 173.7(8) . . . . ?
N11B Ag2 N21A N22A 62.2(8) . . . . ?
C25A N21A N22A C23A 1.5(9) . . . . ?
Ag2 N21A N22A C23A -171.9(6) . . . . ?
C25A N21A N22A C31A 179.8(7) . . . . ?
Ag2 N21A N22A C31A 6.4(12) . . . . ?
N21A N22A C23A C24A -1.2(10) . . . . ?
C31A N22A C23A C24A -179.3(8) . . . . ?
N22A C23A C24A C25A 0.5(10) . . . . ?
N22A N21A C25A C24A -1.2(9) . . . . ?
Ag2 N21A C25A C24A 173.8(5) . . . . ?
N22A N21A C25A C12A -179.5(7) . . . . ?
Ag2 N21A C25A C12A -4.5(9) . . . . ?
C23A C24A C25A N21A 0.4(10) . . . . ?
C23A C24A C25A C12A 178.5(8) . . . . ?
N11A C12A C25A N21A 7.3(11) . . . . ?
C13A C12A C25A N21A -174.0(8) . . . . ?
N11A C12A C25A C24A -170.6(8) . . . . ?
C13A C12A C25A C24A 8.1(14) . . . . ?
N21A N22A C31A C32A -74.5(10) . . . . ?
C23A N22A C31A C32A 103.4(10) . . . . ?
N22A C31A C32A C33A 118.3(9) . . . . ?
N22A C31A C32A C37A -62.5(10) . . . . ?
C37A C32A C33A C34A -1.6(13) . . . . ?
C31A C32A C33A C34A 177.6(7) . . . . ?
C32A C33A C34A C35A 1.7(12) . . . . ?
C32A C33A C34A C44A -177.2(8) . . . . ?
C33A C34A C35A C36A -0.5(12) . . . . ?
C44A C34A C35A C36A 178.4(8) . . . . ?
C34A C35A C36A C37A -0.8(14) . . . . ?
C35A C36A C37A C32A 0.9(14) . . . . ?
C33A C32A C37A C36A 0.3(13) . . . . ?
C31A C32A C37A C36A -178.9(8) . . . . ?
N52A C41A C42A C47A -70.6(11) . . . . ?
N52A C41A C42A C43A 110.5(9) . . . . ?
C47A C42A C43A C44A -1.5(12) . . . . ?
C41A C42A C43A C44A 177.5(7) . . . . ?
C42A C43A C44A C45A 1.5(12) . . . . ?
C42A C43A C44A C34A -178.2(7) . . . . ?
C35A C34A C44A C43A -148.2(8) . . . . ?
C33A C34A C44A C43A 30.6(12) . . . . ?
C35A C34A C44A C45A 32.1(12) . . . . ?
C33A C34A C44A C45A -149.1(8) . . . . ?
C43A C44A C45A C46A -0.5(12) . . . . ?
C34A C44A C45A C46A 179.2(8) . . . . ?
C44A C45A C46A C47A -0.6(14) . . . . ?
C45A C46A C47A C42A 0.7(14) . . . . ?
C43A C42A C47A C46A 0.3(13) . . . . ?
C41A C42A C47A C46A -178.6(8) . . . . ?
N61B Ag1 N51A C55A 141.2(6) . . . . ?
N61A Ag1 N51A C55A 9.2(6) . . . . ?
N51B Ag1 N51A C55A -116.9(6) . . . . ?
N61B Ag1 N51A N52A -53.3(11) . . . . ?
N61A Ag1 N51A N52A 174.7(9) . . . . ?
N51B Ag1 N51A N52A 48.5(9) . . . . ?
C55A N51A N52A C53A 1.7(10) . . . . ?
Ag1 N51A N52A C53A -164.5(7) . . . . ?
C55A N51A N52A C41A -178.8(8) . . . . ?
Ag1 N51A N52A C41A 15.1(13) . . . . ?
C42A C41A N52A N51A -90.7(10) . . . . ?
C42A C41A N52A C53A 88.8(11) . . . . ?
N51A N52A C53A C54A -2.0(11) . . . . ?
C41A N52A C53A C54A 178.5(9) . . . . ?
N52A C53A C54A C55A 1.5(11) . . . . ?
N52A N51A C55A C54A -0.7(10) . . . . ?
Ag1 N51A C55A C54A 169.3(6) . . . . ?
N52A N51A C55A C62A 178.5(7) . . . . ?
Ag1 N51A C55A C62A -11.6(10) . . . . ?
C53A C54A C55A N51A -0.5(11) . . . . ?
C53A C54A C55A C62A -179.6(9) . . . . ?
N61B Ag1 N61A C62A -155.7(6) . . . . ?
N51B Ag1 N61A C62A 105.9(7) . . . . ?
N51A Ag1 N61A C62A -6.4(7) . . . . ?
N61B Ag1 N61A C66A 25.5(10) . . . . ?
N51B Ag1 N61A C66A -72.9(10) . . . . ?
N51A Ag1 N61A C66A 174.8(10) . . . . ?
C66A N61A C62A C63A 1.3(14) . . . . ?
Ag1 N61A C62A C63A -177.5(7) . . . . ?
C66A N61A C62A C55A -178.2(9) . . . . ?
Ag1 N61A C62A C55A 3.0(10) . . . . ?
N51A C55A C62A N61A 6.1(12) . . . . ?
C54A C55A C62A N61A -175.0(9) . . . . ?
N51A C55A C62A C63A -173.5(8) . . . . ?
C54A C55A C62A C63A 5.5(15) . . . . ?
N61A C62A C63A C64A 0.6(14) . . . . ?
C55A C62A C63A C64A -179.9(8) . . . . ?
C62A C63A C64A C65A -1.5(15) . . . . ?
C63A C64A C65A C66A 0.6(17) . . . . ?
C62A N61A C66A C65A -2.3(17) . . . . ?
Ag1 N61A C66A C65A 176.4(9) . . . . ?
C64A C65A C66A N61A 1.4(19) . . . . ?
N21B Ag2 N11B C16B -170.0(8) . . . . ?
N21A Ag2 N11B C16B 59.4(8) . . . . ?
N11A Ag2 N11B C16B -31.6(8) . . . . ?
N21B Ag2 N11B C12B 6.1(6) . . . . ?
N21A Ag2 N11B C12B -124.5(6) . . . . ?
N11A Ag2 N11B C12B 144.5(6) . . . . ?
C16B N11B C12B C13B -2.0(12) . . . . ?
Ag2 N11B C12B C13B -178.5(6) . . . . ?
C16B N11B C12B C25B 174.3(7) . . . . ?
Ag2 N11B C12B C25B -2.2(9) . . . . ?
N11B C12B C13B C14B 1.0(13) . . . . ?
C25B C12B C13B C14B -175.1(8) . . . . ?
C12B C13B C14B C15B 0.2(14) . . . . ?
C13B C14B C15B C16B -0.3(14) . . . . ?
C12B N11B C16B C15B 1.8(13) . . . . ?
Ag2 N11B C16B C15B 177.9(7) . . . . ?
C14B C15B C16B N11B -0.7(14) . . . . ?
N21A Ag2 N21B N22B -47.6(9) . . . . ?
N11A Ag2 N21B N22B 68.8(9) . . . . ?
N11B Ag2 N21B N22B -179.6(8) . . . . ?
N21A Ag2 N21B C25B 122.4(6) . . . . ?
N11A Ag2 N21B C25B -121.2(6) . . . . ?
N11B Ag2 N21B C25B -9.6(6) . . . . ?
C25B N21B N22B C23B -0.7(9) . . . . ?
Ag2 N21B N22B C23B 170.1(7) . . . . ?
C25B N21B N22B C31B -179.5(7) . . . . ?
Ag2 N21B N22B C31B -8.8(12) . . . . ?
N21B N22B C23B C24B 0.8(11) . . . . ?
C31B N22B C23B C24B 179.4(8) . . . . ?
N22B C23B C24B C25B -0.5(11) . . . . ?
N22B N21B C25B C24B 0.4(9) . . . . ?
Ag2 N21B C25B C24B -172.7(6) . . . . ?
N22B N21B C25B C12B -174.6(7) . . . . ?
Ag2 N21B C25B C12B 12.4(10) . . . . ?
C23B C24B C25B N21B 0.1(10) . . . . ?
C23B C24B C25B C12B 174.3(9) . . . . ?
C13B C12B C25B N21B 169.7(8) . . . . ?
N11B C12B C25B N21B -6.7(11) . . . . ?
C13B C12B C25B C24B -4.0(14) . . . . ?
N11B C12B C25B C24B 179.6(9) . . . . ?
C23B N22B C31B C32B -102.2(11) . . . . ?
N21B N22B C31B C32B 76.4(10) . . . . ?
N22B C31B C32B C37B 64.4(12) . . . . ?
N22B C31B C32B C33B -117.7(9) . . . . ?
C37B C32B C33B C34B 1.9(13) . . . . ?
C31B C32B C33B C34B -176.1(8) . . . . ?
C32B C33B C34B C35B -1.3(13) . . . . ?
C32B C33B C34B C34B 178.6(10) . . . 2_654 ?
C33B C34B C35B C36B -0.5(15) . . . . ?
C34B C34B C35B C36B 179.6(11) 2_654 . . . ?
C34B C35B C36B C37B 1.7(17) . . . . ?
C35B C36B C37B C32B -1.1(17) . . . . ?
C33B C32B C37B C36B -0.6(15) . . . . ?
C31B C32B C37B C36B 177.3(10) . . . . ?
N52B C41B C42B C43B -129.0(9) . . . . ?
N52B C41B C42B C47B 52.4(12) . . . . ?
C47B C42B C43B C44B 0.3(13) . . . . ?
C41B C42B C43B C44B -178.4(8) . . . . ?
C42B C43B C44B C45B -1.1(13) . . . . ?
C42B C43B C44B C44B 177.9(9) . . . 2_655 ?
C43B C44B C45B C46B 1.3(14) . . . . ?
C44B C44B C45B C46B -177.7(10) 2_655 . . . ?
C44B C45B C46B C47B -0.7(15) . . . . ?
C45B C46B C47B C42B -0.2(15) . . . . ?
C43B C42B C47B C46B 0.4(14) . . . . ?
C41B C42B C47B C46B 179.1(9) . . . . ?
N61B Ag1 N51B C55B -4.8(6) . . . . ?
N61A Ag1 N51B C55B 119.7(6) . . . . ?
N51A Ag1 N51B C55B -150.8(6) . . . . ?
N61B Ag1 N51B N52B -173.4(9) . . . . ?
N61A Ag1 N51B N52B -48.9(9) . . . . ?
N51A Ag1 N51B N52B 40.7(9) . . . . ?
C55B N51B N52B C53B -1.1(9) . . . . ?
Ag1 N51B N52B C53B 168.1(7) . . . . ?
C55B N51B N52B C41B -175.8(7) . . . . ?
Ag1 N51B N52B C41B -6.6(12) . . . . ?
C42B C41B N52B N51B 76.7(10) . . . . ?
C42B C41B N52B C53B -96.8(11) . . . . ?
N51B N52B C53B C54B 1.2(10) . . . . ?
C41B N52B C53B C54B 175.3(8) . . . . ?
N52B C53B C54B C55B -0.9(10) . . . . ?
N52B N51B C55B C54B 0.5(9) . . . . ?
Ag1 N51B C55B C54B -171.7(6) . . . . ?
N52B N51B C55B C62B 177.3(7) . . . . ?
Ag1 N51B C55B C62B 5.1(10) . . . . ?
C53B C54B C55B N51B 0.2(11) . . . . ?
C53B C54B C55B C62B -176.1(9) . . . . ?
N61A Ag1 N61B C66B 49.3(8) . . . . ?
N51B Ag1 N61B C66B 176.6(8) . . . . ?
N51A Ag1 N61B C66B -67.9(9) . . . . ?
N61A Ag1 N61B C62B -123.1(6) . . . . ?
N51B Ag1 N61B C62B 4.1(6) . . . . ?
N51A Ag1 N61B C62B 119.6(7) . . . . ?
C66B N61B C62B C63B 4.0(12) . . . . ?
Ag1 N61B C62B C63B 177.1(6) . . . . ?
C66B N61B C62B C55B -176.2(8) . . . . ?
Ag1 N61B C62B C55B -3.1(10) . . . . ?
N51B C55B C62B N61B -1.4(12) . . . . ?
C54B C55B C62B N61B 174.5(9) . . . . ?
N51B C55B C62B C63B 178.4(8) . . . . ?
C54B C55B C62B C63B -5.6(15) . . . . ?
N61B C62B C63B C64B -3.2(13) . . . . ?
C55B C62B C63B C64B 177.0(8) . . . . ?
C62B C63B C64B C65B -0.4(14) . . . . ?
C63B C64B C65B C66B 3.0(15) . . . . ?
C62B N61B C66B C65B -1.3(14) . . . . ?
Ag1 N61B C66B C65B -173.6(7) . . . . ?
C64B C65B C66B N61B -2.3(15) . . . . ?
C5 O1 C2 C4 156.6(10) . . . . ?
C5 O1 C2 C3 -79.4(12) . . . . ?
C2 O1 C5 C6 130.7(11) . . . . ?
C2 O1 C5 C7 -108.5(12) . . . . ?
O1S C2S N3S C4S 0(3) . . . . ?
O1S C2S N3S C4S -180(3) . . . 2_656 ?
